data_4100701
loop_
_publ_author_name
'Emmanuel Terazzi'
'Stephane Torelli'
'Jean-Pierre Rivera'
'Jean-Marc Benech'
'Gerald Bernardinelli'
'Cyril Bourgogne'
'Bertrand Donnio'
'Daniel Guillon'
'Daniel Imbert'
'Jean-Claude Bunzli'
'Andre Pinto'
'Damien Jeannerat'
'Claude Piguet'

_publ_section_title
;
Molecular Control of Macroscopic Cubic, Columnar and Lamellar
Organizations in Luminescent Lanthanide-containing Thermotropic
Liquid Crystals.
;
_journal_name_full 'Journal of the American Chemical Society'
_journal_paper_doi 10.1021/ja0446101
_journal_year 2005
_chemical_formula_sum 'C73.5 H120 Sm3'
_chemical_formula_weight 1454.75
_space_group_IT_number 14
_symmetry_cell_setting monoclinic
_symmetry_space_group_name_Hall '-P 2yn'
_symmetry_space_group_name_H-M 'P 1 21/n 1'
_cell_angle_alpha 90.00
_cell_angle_beta 93.6400(10)
_cell_angle_gamma 90.00
_cell_formula_units_Z 4
_cell_length_a 18.0097(9)
_cell_length_b 16.9596(8)
_cell_length_c 23.1091(11)
_cell_measurement_temperature 163(2)
_cell_volume 7044.1(6)
_diffrn_ambient_temperature 163(2)
_exptl_crystal_density_diffrn 1.372
_cod_depositor_comments
;
The following automatic conversions were performed:
'_symmetry_cell_setting' value 'Monoclinic' changed to 'monoclinic'
according to '/home/saulius/struct/CIF-dictionaries/cif_core.dic'
dictionary named 'cif_core.dic' version 2.4.1 from 2010-06-29.

Automatic conversion script
Id: cif_fix_enum 1527 2010-12-29 10:47:43Z saulius 
;
_cod_original_sg_symbol_H-M 'P 21/n'
_cod_original_formula_sum 'C73.50 H120 Sm3'
_cod_database_code 4100701

loop_
_symmetry_equiv_pos_as_xyz
'x, y, z'
'-x+1/2, y+1/2, -z+1/2'
'-x, -y, -z'
'x-1/2, -y-1/2, z-1/2'

loop_
_atom_site_label
_atom_site_type_symbol
_atom_site_fract_x
_atom_site_fract_y
_atom_site_fract_z
_atom_site_U_iso_or_equiv
_atom_site_adp_type
_atom_site_occupancy
_atom_site_symmetry_multiplicity
_atom_site_calc_flag
_atom_site_refinement_flags
_atom_site_disorder_assembly
_atom_site_disorder_group
Sm1 Sm 0.506191(19) 0.40007(2) 0.286657(15) 0.02484(9) Uani 1 1 d . . .
Sm2 Sm 0.702239(17) 0.37216(2) 0.116859(13) 0.02235(8) Uani 1 1 d . . .
Sm3 Sm 0.990589(19) 0.35880(2) 0.205534(15) 0.02884(10) Uani 1 1 d . . .
C1 C 0.6102(4) 0.3108(4) 0.3475(3) 0.0275(15) Uani 1 1 d . . .
C2 C 0.6313(4) 0.3897(4) 0.3599(3) 0.0331(17) Uani 1 1 d . . .
C3 C 0.5758(4) 0.4226(5) 0.3936(3) 0.0400(19) Uani 1 1 d . . .
C4 C 0.5222(4) 0.3640(5) 0.4028(3) 0.0366(17) Uani 1 1 d . . .
C5 C 0.5433(4) 0.2945(4) 0.3740(3) 0.0331(17) Uani 1 1 d . . .
C6 C 0.6564(4) 0.2504(5) 0.3177(3) 0.0405(19) Uani 1 1 d . . .
H6A H 0.6288 0.2007 0.3140 0.061 Uiso 1 1 calc R . .
H6B H 0.7033 0.2418 0.3407 0.061 Uiso 1 1 calc R . .
H6C H 0.6669 0.2697 0.2791 0.061 Uiso 1 1 calc R . .
C7 C 0.7004(4) 0.4311(5) 0.3434(3) 0.045(2) Uani 1 1 d . . .
H7A H 0.7004 0.4853 0.3581 0.067 Uiso 1 1 calc R . .
H7B H 0.7017 0.4320 0.3010 0.067 Uiso 1 1 calc R . .
H7C H 0.7443 0.4032 0.3602 0.067 Uiso 1 1 calc R . .
C8 C 0.5789(6) 0.5027(5) 0.4225(4) 0.060(3) Uani 1 1 d . . .
H8A H 0.5329 0.5117 0.4420 0.090 Uiso 1 1 calc R . .
H8B H 0.5843 0.5437 0.3931 0.090 Uiso 1 1 calc R . .
H8C H 0.6215 0.5048 0.4510 0.090 Uiso 1 1 calc R . .
C9 C 0.4611(5) 0.3717(6) 0.4443(3) 0.055(2) Uani 1 1 d . . .
H9A H 0.4579 0.4266 0.4571 0.083 Uiso 1 1 calc R . .
H9B H 0.4722 0.3376 0.4779 0.083 Uiso 1 1 calc R . .
H9C H 0.4136 0.3560 0.4246 0.083 Uiso 1 1 calc R . .
C10 C 0.5093(4) 0.2134(5) 0.3778(4) 0.047(2) Uani 1 1 d . . .
H10A H 0.5357 0.1766 0.3536 0.070 Uiso 1 1 calc R . .
H10B H 0.4567 0.2155 0.3642 0.070 Uiso 1 1 calc R . .
H10C H 0.5136 0.1953 0.4182 0.070 Uiso 1 1 calc R . .
C11 C 0.3919(4) 0.3840(4) 0.2022(3) 0.0328(17) Uani 1 1 d . . .
C12 C 0.3823(4) 0.3209(4) 0.2412(3) 0.0330(17) Uani 1 1 d . . .
C13 C 0.3602(4) 0.3529(4) 0.2936(3) 0.0316(16) Uani 1 1 d . . .
C14 C 0.3571(4) 0.4363(4) 0.2876(3) 0.0345(17) Uani 1 1 d . . .
C15 C 0.3770(4) 0.4551(4) 0.2308(3) 0.0290(16) Uani 1 1 d . . .
C16 C 0.4045(4) 0.3772(5) 0.1386(3) 0.045(2) Uani 1 1 d . . .
H16A H 0.4099 0.4300 0.1221 0.067 Uiso 1 1 calc R . .
H16B H 0.3620 0.3504 0.1186 0.067 Uiso 1 1 calc R . .
H16C H 0.4499 0.3467 0.1336 0.067 Uiso 1 1 calc R . .
C17 C 0.3866(4) 0.2339(4) 0.2269(4) 0.042(2) Uani 1 1 d . . .
H17A H 0.4032 0.2274 0.1876 0.064 Uiso 1 1 calc R . .
H17B H 0.3374 0.2098 0.2292 0.064 Uiso 1 1 calc R . .
H17C H 0.4222 0.2080 0.2547 0.064 Uiso 1 1 calc R . .
C18 C 0.3302(4) 0.3042(5) 0.3418(4) 0.047(2) Uani 1 1 d . . .
H18A H 0.3386 0.2481 0.3344 0.070 Uiso 1 1 calc R . .
H18B H 0.2767 0.3139 0.3434 0.070 Uiso 1 1 calc R . .
H18C H 0.3557 0.3191 0.3789 0.070 Uiso 1 1 calc R . .
C19 C 0.3327(4) 0.4937(5) 0.3312(4) 0.047(2) Uani 1 1 d . . .
H19A H 0.3371 0.5474 0.3161 0.070 Uiso 1 1 calc R . .
H19B H 0.3642 0.4883 0.3672 0.070 Uiso 1 1 calc R . .
H19C H 0.2808 0.4833 0.3391 0.070 Uiso 1 1 calc R . .
C20 C 0.3717(5) 0.5358(5) 0.2033(4) 0.050(2) Uani 1 1 d . . .
H20A H 0.3616 0.5751 0.2329 0.074 Uiso 1 1 calc R . .
H20B H 0.3313 0.5363 0.1728 0.074 Uiso 1 1 calc R . .
H20C H 0.4188 0.5484 0.1864 0.074 Uiso 1 1 calc R . .
C21 C 0.7094(4) 0.5325(4) 0.1336(3) 0.0267(15) Uani 1 1 d . . .
C22 C 0.6438(4) 0.5195(4) 0.0975(3) 0.0293(16) Uani 1 1 d . . .
C23 C 0.6649(4) 0.4935(4) 0.0430(3) 0.0297(16) Uani 1 1 d . . .
C24 C 0.7438(4) 0.4893(4) 0.0451(3) 0.0311(16) Uani 1 1 d . . .
C25 C 0.7715(4) 0.5150(4) 0.1011(3) 0.0286(15) Uani 1 1 d . . .
C26 C 0.7129(4) 0.5672(4) 0.1936(3) 0.0363(17) Uani 1 1 d . . .
H26A H 0.6623 0.5739 0.2062 0.055 Uiso 1 1 calc R . .
H26B H 0.7377 0.6186 0.1933 0.055 Uiso 1 1 calc R . .
H26C H 0.7409 0.5318 0.2205 0.055 Uiso 1 1 calc R . .
C27 C 0.5656(4) 0.5410(5) 0.1113(3) 0.0377(18) Uani 1 1 d . . .
H27A H 0.5652 0.5572 0.1520 0.057 Uiso 1 1 calc R . .
H27B H 0.5330 0.4952 0.1047 0.057 Uiso 1 1 calc R . .
H27C H 0.5477 0.5845 0.0863 0.057 Uiso 1 1 calc R . .
C28 C 0.6119(4) 0.4876(5) -0.0102(3) 0.047(2) Uani 1 1 d . . .
H28A H 0.6387 0.4681 -0.0430 0.071 Uiso 1 1 calc R . .
H28B H 0.5910 0.5397 -0.0196 0.071 Uiso 1 1 calc R . .
H28C H 0.5715 0.4510 -0.0026 0.071 Uiso 1 1 calc R . .
C29 C 0.7912(5) 0.4761(5) -0.0059(3) 0.044(2) Uani 1 1 d . . .
H29A H 0.8438 0.4754 0.0077 0.065 Uiso 1 1 calc R . .
H29B H 0.7824 0.5188 -0.0341 0.065 Uiso 1 1 calc R . .
H29C H 0.7779 0.4256 -0.0243 0.065 Uiso 1 1 calc R . .
C30 C 0.8520(4) 0.5311(5) 0.1176(3) 0.0419(19) Uani 1 1 d . . .
H30A H 0.8825 0.5125 0.0868 0.063 Uiso 1 1 calc R . .
H30B H 0.8666 0.5035 0.1538 0.063 Uiso 1 1 calc R . .
H30C H 0.8594 0.5880 0.1231 0.063 Uiso 1 1 calc R . .
C31 C 0.7024(4) 0.2108(4) 0.1123(3) 0.0319(16) Uani 1 1 d . . .
C32 C 0.6266(4) 0.2328(4) 0.1062(3) 0.0296(16) Uani 1 1 d . . .
C33 C 0.6139(4) 0.2723(4) 0.0517(3) 0.0325(17) Uani 1 1 d . . .
C34 C 0.6814(4) 0.2727(4) 0.0238(3) 0.0357(18) Uani 1 1 d . . .
C35 C 0.7362(4) 0.2343(4) 0.0614(3) 0.0360(18) Uani 1 1 d . . .
C36 C 0.7390(5) 0.1630(5) 0.1614(4) 0.047(2) Uani 1 1 d . . .
H36A H 0.7040 0.1559 0.1917 0.071 Uiso 1 1 calc R . .
H36B H 0.7834 0.1907 0.1775 0.071 Uiso 1 1 calc R . .
H36C H 0.7534 0.1113 0.1468 0.071 Uiso 1 1 calc R . .
C37 C 0.5669(4) 0.2081(5) 0.1450(3) 0.0419(19) Uani 1 1 d . . .
H37A H 0.5193 0.2316 0.1310 0.063 Uiso 1 1 calc R . .
H37B H 0.5799 0.2263 0.1847 0.063 Uiso 1 1 calc R . .
H37C H 0.5625 0.1505 0.1447 0.063 Uiso 1 1 calc R . .
C38 C 0.5386(5) 0.2959(6) 0.0259(4) 0.055(2) Uani 1 1 d . . .
H38A H 0.5019 0.2906 0.0552 0.082 Uiso 1 1 calc R . .
H38B H 0.5246 0.2616 -0.0072 0.082 Uiso 1 1 calc R . .
H38C H 0.5401 0.3508 0.0128 0.082 Uiso 1 1 calc R . .
C39 C 0.6914(5) 0.2939(6) -0.0384(3) 0.054(2) Uani 1 1 d . . .
H39A H 0.7440 0.2889 -0.0463 0.081 Uiso 1 1 calc R . .
H39B H 0.6751 0.3484 -0.0455 0.081 Uiso 1 1 calc R . .
H39C H 0.6616 0.2583 -0.0639 0.081 Uiso 1 1 calc R . .
C40 C 0.8147(4) 0.2134(5) 0.0462(4) 0.053(2) Uani 1 1 d . . .
H40A H 0.8242 0.2359 0.0083 0.079 Uiso 1 1 calc R . .
H40B H 0.8201 0.1560 0.0448 0.079 Uiso 1 1 calc R . .
H40C H 0.8506 0.2350 0.0758 0.079 Uiso 1 1 calc R . .
C41 C 0.9434(4) 0.4289(4) 0.2998(3) 0.0294(16) Uani 1 1 d . . .
C42 C 1.0194(4) 0.4487(4) 0.3000(3) 0.0310(16) Uani 1 1 d . . .
C43 C 1.0618(4) 0.3786(5) 0.3119(3) 0.0320(16) Uani 1 1 d . . .
C44 C 1.0102(4) 0.3156(4) 0.3171(3) 0.0320(17) Uani 1 1 d . . .
C45 C 0.9370(4) 0.3469(4) 0.3104(3) 0.0308(16) Uani 1 1 d . . .
C46 C 0.8802(4) 0.4865(5) 0.2945(3) 0.0417(19) Uani 1 1 d . . .
H46A H 0.8329 0.4581 0.2954 0.063 Uiso 1 1 calc R . .
H46B H 0.8816 0.5152 0.2577 0.063 Uiso 1 1 calc R . .
H46C H 0.8847 0.5240 0.3268 0.063 Uiso 1 1 calc R . .
C47 C 1.0503(4) 0.5305(4) 0.2958(4) 0.044(2) Uani 1 1 d . . .
H47A H 1.1048 0.5280 0.2973 0.066 Uiso 1 1 calc R . .
H47B H 1.0347 0.5622 0.3283 0.066 Uiso 1 1 calc R . .
H47C H 1.0318 0.5545 0.2592 0.066 Uiso 1 1 calc R . .
C48 C 1.1436(4) 0.3737(6) 0.3258(3) 0.048(2) Uani 1 1 d . . .
H48A H 1.1580 0.3185 0.3319 0.073 Uiso 1 1 calc R . .
H48B H 1.1568 0.4040 0.3610 0.073 Uiso 1 1 calc R . .
H48C H 1.1698 0.3954 0.2935 0.073 Uiso 1 1 calc R . .
C49 C 1.0304(5) 0.2309(5) 0.3323(4) 0.050(2) Uani 1 1 d . . .
H49A H 1.0846 0.2249 0.3343 0.075 Uiso 1 1 calc R . .
H49B H 1.0081 0.1956 0.3024 0.075 Uiso 1 1 calc R . .
H49C H 1.0115 0.2174 0.3699 0.075 Uiso 1 1 calc R . .
C50 C 0.8669(4) 0.2996(5) 0.3170(4) 0.047(2) Uani 1 1 d . . .
H50A H 0.8234 0.3338 0.3102 0.071 Uiso 1 1 calc R . .
H50B H 0.8676 0.2778 0.3564 0.071 Uiso 1 1 calc R . .
H50C H 0.8644 0.2564 0.2888 0.071 Uiso 1 1 calc R . .
C51 C 1.0538(4) 0.2889(4) 0.1187(3) 0.0345(17) Uani 1 1 d . . .
C52 C 1.0280(4) 0.3616(5) 0.0946(3) 0.0340(17) Uani 1 1 d . . .
C53 C 1.0707(4) 0.4224(4) 0.1223(3) 0.0323(17) Uani 1 1 d . . .
C54 C 1.1244(4) 0.3886(4) 0.1615(3) 0.0337(17) Uani 1 1 d . . .
C55 C 1.1140(4) 0.3051(4) 0.1597(3) 0.0354(17) Uani 1 1 d . . .
C56 C 1.0222(5) 0.2085(5) 0.1044(4) 0.057(2) Uani 1 1 d . . .
H56A H 0.9812 0.2136 0.0746 0.086 Uiso 1 1 calc R . .
H56B H 1.0037 0.1849 0.1394 0.086 Uiso 1 1 calc R . .
H56C H 1.0611 0.1749 0.0898 0.086 Uiso 1 1 calc R . .
C57 C 0.9732(4) 0.3702(6) 0.0435(3) 0.048(2) Uani 1 1 d . . .
H57A H 0.9512 0.3187 0.0336 0.071 Uiso 1 1 calc R . .
H57B H 0.9986 0.3906 0.0104 0.071 Uiso 1 1 calc R . .
H57C H 0.9338 0.4069 0.0531 0.071 Uiso 1 1 calc R . .
C58 C 1.0644(4) 0.5098(4) 0.1092(4) 0.043(2) Uani 1 1 d . . .
H58A H 1.0230 0.5189 0.0804 0.065 Uiso 1 1 calc R . .
H58B H 1.1108 0.5284 0.0939 0.065 Uiso 1 1 calc R . .
H58C H 1.0553 0.5385 0.1449 0.065 Uiso 1 1 calc R . .
C59 C 1.1901(4) 0.4310(5) 0.1895(4) 0.048(2) Uani 1 1 d . . .
H59A H 1.2189 0.3947 0.2152 0.072 Uiso 1 1 calc R . .
H59B H 1.1729 0.4755 0.2122 0.072 Uiso 1 1 calc R . .
H59C H 1.2215 0.4506 0.1595 0.072 Uiso 1 1 calc R . .
C60 C 1.1611(5) 0.2445(5) 0.1937(4) 0.057(2) Uani 1 1 d . . .
H60A H 1.1414 0.1916 0.1853 0.085 Uiso 1 1 calc R . .
H60B H 1.1597 0.2553 0.2353 0.085 Uiso 1 1 calc R . .
H60C H 1.2126 0.2475 0.1825 0.085 Uiso 1 1 calc R . .
C61 C 0.5305(4) 0.5436(4) 0.2850(3) 0.0342(17) Uani 1 1 d . . .
H61A H 0.5115 0.5655 0.2477 0.051 Uiso 1 1 calc R . .
H61B H 0.5842 0.5531 0.2902 0.051 Uiso 1 1 calc R . .
H61C H 0.5055 0.5692 0.3165 0.051 Uiso 1 1 calc R . .
C62 C 0.6113(3) 0.3806(4) 0.1984(3) 0.0206(13) Uani 1 1 d . . .
H62A H 0.6081 0.4353 0.2116 0.031 Uiso 1 1 calc R . .
H62B H 0.6294 0.3471 0.2309 0.031 Uiso 1 1 calc R . .
H62C H 0.5620 0.3625 0.1837 0.031 Uiso 1 1 calc R . .
C63 C 0.8500(3) 0.3477(4) 0.1689(2) 0.0212(14) Uani 1 1 d . . .
H63A H 0.8200 0.3358 0.2018 0.032 Uiso 1 1 calc R . .
H63B H 0.8440 0.3053 0.1401 0.032 Uiso 1 1 calc R . .
H63C H 0.8335 0.3977 0.1513 0.032 Uiso 1 1 calc R . .
C64 C 1.087(2) 0.491(3) 0.5401(18) 0.161(14) Uiso 0.50 1 d P . .
C65 C 1.1057(12) 0.4369(13) 0.4944(9) 0.166(7) Uiso 1 1 d . . .
C66 C 1.0265(13) 0.4076(14) 0.4691(10) 0.077(6) Uiso 0.50 1 d P . .
C67 C 0.9639(9) 0.4597(9) 0.4593(6) 0.110(5) Uiso 1 1 d . . .
C68 C 0.9624(18) 0.5220(19) 0.5194(13) 0.116(10) Uiso 0.50 1 d P . .
C69 C 0.1963(10) 0.2885(12) -0.0126(8) 0.160 Uiso 1 1 d D . .
C70 C 0.2418(10) 0.229(2) -0.0076(16) 0.160 Uiso 0.50 1 d PD . .
C71 C 0.3199(9) 0.2562(9) 0.0082(8) 0.160 Uiso 1 1 d D . .
C72 C 0.3323(16) 0.1792(15) 0.0392(16) 0.160 Uiso 0.50 1 d PD . .
C73 C 0.2946(10) 0.1150(11) 0.0710(8) 0.160 Uiso 1 1 d D . .
C74 C 0.2328(16) 0.096(2) 0.0265(13) 0.160 Uiso 0.50 1 d PD . .
C75 C 0.1893(19) 0.1706(19) 0.0157(19) 0.160 Uiso 0.50 1 d PD . .
C76 C 0.2936(15) 0.1922(18) 0.0467(15) 0.160 Uiso 0.50 1 d PD . .
C77 C 0.2176(15) 0.157(2) 0.0355(18) 0.160 Uiso 0.50 1 d PD . .
C78 C 0.1621(18) 0.2137(16) 0.0080(17) 0.160 Uiso 0.50 1 d PD . .
C79 C 0.2719(10) 0.3045(19) -0.0337(12) 0.160 Uiso 0.50 1 d PD . .

loop_
_atom_site_aniso_label
_atom_site_aniso_U_11
_atom_site_aniso_U_22
_atom_site_aniso_U_33
_atom_site_aniso_U_23
_atom_site_aniso_U_13
_atom_site_aniso_U_12
Sm1 0.02199(18) 0.02632(19) 0.02672(18) 0.00022(15) 0.00547(14) 0.00077(15)
Sm2 0.02029(16) 0.02624(18) 0.02059(16) -0.00100(14) 0.00174(12) -0.00056(15)
Sm3 0.02041(18) 0.0382(2) 0.02768(19) 0.00175(16) -0.00032(14) -0.00078(16)
C1 0.019(3) 0.037(4) 0.027(3) -0.001(3) 0.004(3) 0.008(3)
C2 0.028(4) 0.039(5) 0.032(4) 0.001(3) 0.001(3) -0.002(3)
C3 0.044(5) 0.050(5) 0.026(4) -0.006(3) -0.005(3) 0.008(4)
C4 0.037(4) 0.052(5) 0.022(3) 0.007(3) 0.006(3) 0.011(4)
C5 0.029(4) 0.041(4) 0.030(4) 0.008(3) 0.002(3) 0.010(3)
C6 0.037(4) 0.045(5) 0.041(4) 0.002(4) 0.006(3) 0.017(4)
C7 0.033(4) 0.050(5) 0.050(5) 0.000(4) 0.002(4) -0.011(4)
C8 0.085(7) 0.057(6) 0.036(5) -0.021(4) -0.006(5) 0.008(5)
C9 0.056(5) 0.080(7) 0.031(4) 0.005(4) 0.013(4) 0.023(5)
C10 0.035(5) 0.041(5) 0.065(6) 0.023(4) 0.009(4) 0.004(4)
C11 0.018(3) 0.035(4) 0.046(4) 0.002(3) 0.002(3) 0.000(3)
C12 0.023(4) 0.030(4) 0.046(4) 0.000(3) 0.004(3) 0.002(3)
C13 0.024(4) 0.031(4) 0.040(4) 0.008(3) 0.003(3) -0.005(3)
C14 0.024(4) 0.032(4) 0.048(5) -0.003(3) 0.006(3) 0.004(3)
C15 0.023(4) 0.024(4) 0.039(4) 0.006(3) -0.001(3) -0.005(3)
C16 0.033(4) 0.065(6) 0.036(4) 0.003(4) 0.001(3) -0.003(4)
C17 0.028(4) 0.034(4) 0.065(5) 0.001(4) 0.010(4) -0.002(3)
C18 0.036(5) 0.053(5) 0.054(5) 0.018(4) 0.015(4) 0.002(4)
C19 0.035(5) 0.046(5) 0.059(5) -0.007(4) 0.007(4) 0.006(4)
C20 0.039(5) 0.036(5) 0.072(6) 0.017(4) -0.008(4) -0.005(4)
C21 0.026(4) 0.023(4) 0.031(4) 0.003(3) 0.000(3) -0.002(3)
C22 0.028(4) 0.028(4) 0.031(4) 0.004(3) -0.001(3) 0.004(3)
C23 0.032(4) 0.031(4) 0.025(3) 0.005(3) -0.001(3) 0.002(3)
C24 0.034(4) 0.029(4) 0.031(4) 0.007(3) 0.010(3) 0.004(3)
C25 0.024(4) 0.024(4) 0.038(4) 0.004(3) 0.003(3) -0.003(3)
C26 0.035(4) 0.035(4) 0.039(4) -0.006(3) 0.003(3) -0.001(3)
C27 0.036(4) 0.037(4) 0.040(4) 0.004(3) 0.003(3) 0.013(4)
C28 0.044(5) 0.071(6) 0.026(4) 0.004(4) -0.004(3) 0.016(4)
C29 0.050(5) 0.048(5) 0.034(4) 0.006(4) 0.012(4) 0.000(4)
C30 0.029(4) 0.041(5) 0.055(5) 0.001(4) 0.007(4) -0.009(4)
C31 0.035(4) 0.020(4) 0.042(4) -0.009(3) 0.009(3) -0.001(3)
C32 0.028(4) 0.021(4) 0.041(4) -0.008(3) 0.009(3) -0.007(3)
C33 0.026(4) 0.032(4) 0.040(4) -0.015(3) 0.001(3) -0.003(3)
C34 0.042(5) 0.038(4) 0.028(4) -0.010(3) 0.007(3) -0.012(4)
C35 0.031(4) 0.033(4) 0.046(4) -0.016(3) 0.013(3) -0.003(3)
C36 0.044(5) 0.030(4) 0.068(6) 0.006(4) 0.004(4) 0.003(4)
C37 0.034(4) 0.038(5) 0.056(5) -0.009(4) 0.015(4) -0.008(4)
C38 0.047(5) 0.063(6) 0.053(5) -0.004(5) -0.009(4) -0.008(5)
C39 0.064(6) 0.069(6) 0.030(4) -0.014(4) 0.009(4) -0.017(5)
C40 0.040(5) 0.046(5) 0.075(6) -0.023(5) 0.022(4) 0.003(4)
C41 0.021(4) 0.036(4) 0.031(4) 0.000(3) 0.003(3) 0.002(3)
C42 0.032(4) 0.031(4) 0.030(4) -0.001(3) 0.002(3) 0.001(3)
C43 0.025(3) 0.041(4) 0.028(3) -0.003(3) -0.007(3) 0.005(3)
C44 0.043(5) 0.027(4) 0.025(4) 0.002(3) -0.004(3) 0.003(3)
C45 0.031(4) 0.030(4) 0.031(4) 0.002(3) 0.000(3) -0.002(3)
C46 0.035(4) 0.047(5) 0.043(5) -0.003(4) 0.005(4) 0.010(4)
C47 0.042(5) 0.033(4) 0.059(5) -0.007(4) 0.011(4) -0.005(4)
C48 0.035(4) 0.069(6) 0.040(4) -0.004(4) -0.007(3) 0.009(4)
C49 0.062(6) 0.044(5) 0.043(5) 0.005(4) -0.002(4) 0.012(4)
C50 0.038(5) 0.050(5) 0.056(5) 0.009(4) 0.013(4) -0.008(4)
C51 0.028(4) 0.033(4) 0.042(4) -0.007(3) 0.002(3) -0.002(3)
C52 0.031(4) 0.042(5) 0.030(4) 0.004(3) 0.010(3) -0.001(3)
C53 0.027(4) 0.034(4) 0.036(4) 0.006(3) 0.009(3) -0.002(3)
C54 0.022(4) 0.040(5) 0.040(4) -0.004(3) 0.009(3) 0.002(3)
C55 0.030(4) 0.035(4) 0.041(4) 0.001(3) 0.004(3) 0.006(3)
C56 0.047(5) 0.040(5) 0.084(7) -0.008(5) 0.000(5) 0.003(4)
C57 0.051(5) 0.066(6) 0.026(4) 0.003(4) -0.001(3) 0.004(5)
C58 0.039(5) 0.036(5) 0.056(5) 0.012(4) 0.024(4) 0.005(4)
C59 0.027(4) 0.064(6) 0.052(5) -0.004(4) 0.003(4) -0.007(4)
C60 0.055(6) 0.052(6) 0.063(6) 0.001(5) 0.001(5) 0.027(5)
C61 0.028(4) 0.038(4) 0.037(4) -0.001(3) 0.006(3) 0.000(3)
C62 0.017(3) 0.019(3) 0.026(3) -0.004(3) 0.005(2) -0.002(3)
C63 0.014(3) 0.030(4) 0.019(3) -0.003(3) -0.004(2) 0.007(3)

loop_
_geom_bond_atom_site_label_1
_geom_bond_atom_site_label_2
_geom_bond_distance
_geom_bond_site_symmetry_2
_geom_bond_publ_flag
Sm1 C61 2.474(7) . ?
Sm1 C62 2.889(6) . ?
Sm1 Cnt1 2.459 . ?
Sm1 Cnt2 2.480 . ?
Sm1 C3 2.726(7) . ?
Sm1 C1 2.728(6) . ?
Sm1 C2 2.736(7) . ?
Sm1 C5 2.749(7) . ?
Sm1 C4 2.750(6) . ?
Sm1 C15 2.752(7) . ?
Sm1 C12 2.754(7) . ?
Sm1 C14 2.756(7) . ?
Sm1 C11 2.759(7) . ?
Sm1 C13 2.762(7) . ?
Sm2 C62 2.577(6) . ?
Sm2 C63 2.880(7) . ?
Sm2 Cnt3 2.460 . ?
Sm2 Cnt4 2.454 . ?
Sm2 C33 2.714(7) . ?
Sm2 C24 2.724(7) . ?
Sm2 C32 2.731(6) . ?
Sm2 C23 2.731(7) . ?
Sm2 C22 2.737(7) . ?
Sm2 C31 2.739(7) . ?
Sm2 C34 2.740(7) . ?
Sm2 C21 2.748(7) . ?
Sm2 C35 2.753(7) . ?
Sm2 C25 2.760(7) . ?
Sm3 C63 2.625(5) . ?
Sm3 Cnt5 2.398 . ?
Sm3 Cnt6 2.404 . ?
Sm3 C51 2.649(7) . ?
Sm3 C41 2.667(7) . ?
Sm3 C45 2.672(7) . ?
Sm3 C55 2.682(7) . ?
Sm3 C44 2.682(7) . ?
Sm3 C42 2.686(7) . ?
Sm3 C52 2.692(7) . ?
Sm3 C53 2.701(7) . ?
Sm3 C43 2.721(6) . ?
Sm3 C54 2.721(7) . ?
C1 C5 1.413(9) . ?
C1 C2 1.414(10) . ?
C1 C6 1.513(9) . ?
C2 C3 1.420(10) . ?
C2 C7 1.500(10) . ?
C3 C4 1.410(11) . ?
C3 C8 1.514(11) . ?
C4 C5 1.418(10) . ?
C4 C9 1.510(10) . ?
C5 C10 1.510(10) . ?
C11 C15 1.408(10) . ?
C11 C12 1.417(10) . ?
C11 C16 1.506(10) . ?
C12 C13 1.407(10) . ?
C12 C17 1.516(10) . ?
C13 C14 1.421(10) . ?
C13 C18 1.514(9) . ?
C14 C15 1.419(10) . ?
C14 C19 1.489(10) . ?
C15 C20 1.509(10) . ?
C21 C25 1.418(9) . ?
C21 C22 1.419(9) . ?
C21 C26 1.504(9) . ?
C22 C23 1.411(9) . ?
C22 C27 1.509(10) . ?
C23 C24 1.420(10) . ?
C23 C28 1.512(9) . ?
C24 C25 1.425(10) . ?
C24 C29 1.514(9) . ?
C25 C30 1.501(9) . ?
C31 C32 1.414(10) . ?
C31 C35 1.414(10) . ?
C31 C36 1.511(10) . ?
C32 C33 1.431(10) . ?
C32 C37 1.504(9) . ?
C33 C34 1.412(10) . ?
C33 C38 1.501(10) . ?
C34 C35 1.430(11) . ?
C34 C39 1.504(10) . ?
C35 C40 1.521(10) . ?
C41 C42 1.410(9) . ?
C41 C45 1.417(10) . ?
C41 C46 1.500(9) . ?
C42 C43 1.429(10) . ?
C42 C47 1.500(10) . ?
C43 C44 1.427(10) . ?
C43 C48 1.490(9) . ?
C44 C45 1.420(10) . ?
C44 C49 1.518(10) . ?
C45 C50 1.512(10) . ?
C51 C52 1.419(10) . ?
C51 C55 1.421(10) . ?
C51 C56 1.505(11) . ?
C52 C53 1.414(10) . ?
C52 C57 1.498(10) . ?
C53 C54 1.405(10) . ?
C53 C58 1.516(10) . ?
C54 C55 1.428(10) . ?
C54 C59 1.496(10) . ?
C55 C60 1.520(10) . ?
C64 C67 1.24(4) 3_766 ?
C64 C65 1.46(4) . ?
C64 C68 1.61(5) 3_766 ?
C65 C68 1.43(3) 3_766 ?
C65 C66 1.59(3) . ?
C66 C68 1.24(3) 3_766 ?
C66 C67 1.44(3) . ?
C67 C64 1.24(4) 3_766 ?
C67 C68 1.42(3) 3_766 ?
C67 C68 1.75(3) . ?
C68 C66 1.24(3) 3_766 ?
C68 C67 1.42(3) 3_766 ?
C68 C65 1.43(3) 3_766 ?
C68 C64 1.61(5) 3_766 ?
C68 C68 1.83(6) 3_766 ?
C69 C70 1.29(3) . ?
C69 C78 1.5000(10) . ?
C69 C79 1.5001(10) . ?
C70 C75 1.5000(10) . ?
C70 C71 1.5002(10) . ?
C70 C79 1.52(4) . ?
C70 C78 1.53(4) . ?
C70 C76 1.64(4) . ?
C70 C77 1.66(5) . ?
C71 C79 1.4999(10) . ?
C71 C76 1.4999(10) . ?
C71 C72 1.5001(10) . ?
C72 C76 0.76(4) . ?
C72 C73 1.5004(10) . ?
C73 C76 1.42(3) . ?
C73 C74 1.5001(10) . ?
C73 C77 1.72(3) . ?
C74 C77 1.09(5) . ?
C74 C75 1.5002(10) . ?
C74 C76 2.00(4) . ?
C75 C77 0.70(5) . ?
C75 C78 0.89(4) . ?
C75 C76 2.00(5) . ?
C76 C77 1.5002(10) . ?
C77 C78 1.4999(10) . ?
